data_4110671
loop_
_publ_author_name
'Takanori Shima'
'Zhaomin Hou'

_publ_section_title
;
 Hydrogenation of Carbon Monoxide by Tetranuclear Rare Earth Metal
 Polyhydrido Complexes. Selective Formation of Ethylene and Isolation of
 Well-Defined Polyoxo Rare Earth Metal Clusters
;
_journal_name_full 'Journal of the American Chemical Society'
_journal_page_first 8124
_journal_page_last 8125
_journal_paper_doi 10.1021/ja062348l
_journal_volume 128
_journal_year 2006
_chemical_formula_sum 'C60 H108 O2 Si4 Y4'
_chemical_formula_weight 1329.46
_chemical_name_systematic
; 
 ? 
;
_space_group_IT_number 14
_symmetry_cell_setting monoclinic
_symmetry_space_group_name_Hall '-P 2yn'
_symmetry_space_group_name_H-M 'P 1 21/n 1'
_atom_sites_solution_hydrogens geom
_atom_sites_solution_primary direct
_atom_sites_solution_secondary difmap
_audit_creation_method SHELXL-97
_cell_angle_alpha 90.00
_cell_angle_beta 103.3590(10)
_cell_angle_gamma 90.00
_cell_formula_units_Z 4
_cell_length_a 13.2965(6)
_cell_length_b 27.6752(14)
_cell_length_c 19.0564(9)
_cell_measurement_temperature 163(2)
_cell_volume 6822.7(6)
_computing_cell_refinement 'Bruker SMART'
_computing_data_collection 'Bruker SMART'
_computing_data_reduction 'Bruker SAINT'
_computing_molecular_graphics 'ORTEP-III (Farrugia, 1997)'
_computing_structure_refinement 'SHELXL-97 (Sheldrick, 1997)'
_computing_structure_solution 'SHELXS-97 (Sheldrick, 1990)'
_diffrn_ambient_temperature 163(2)
_diffrn_measured_fraction_theta_full 0.978
_diffrn_measured_fraction_theta_max 0.978
_diffrn_measurement_device_type 'CCD area detector'
_diffrn_measurement_method 'phi and omega scans'
_diffrn_radiation_monochromator graphite
_diffrn_radiation_source 'fine-focus sealed tube'
_diffrn_radiation_type MoK\a
_diffrn_radiation_wavelength 0.71073
_diffrn_reflns_av_R_equivalents 0.0537
_diffrn_reflns_av_sigmaI/netI 0.1273
_diffrn_reflns_limit_h_max 9
_diffrn_reflns_limit_h_min -17
_diffrn_reflns_limit_k_max 31
_diffrn_reflns_limit_k_min -35
_diffrn_reflns_limit_l_max 23
_diffrn_reflns_limit_l_min -24
_diffrn_reflns_number 42590
_diffrn_reflns_theta_full 27.53
_diffrn_reflns_theta_max 27.53
_diffrn_reflns_theta_min 1.74
_exptl_absorpt_coefficient_mu 3.474
_exptl_absorpt_correction_T_max 0.7226
_exptl_absorpt_correction_T_min 0.2755
_exptl_absorpt_correction_type empirical
_exptl_absorpt_process_details 'Bruker SADABS'
_exptl_crystal_colour colorless
_exptl_crystal_density_diffrn 1.294
_exptl_crystal_description plate
_exptl_crystal_F_000 2784
_exptl_crystal_size_max 0.50
_exptl_crystal_size_mid 0.10
_exptl_crystal_size_min 0.10
_refine_diff_density_max 0.652
_refine_diff_density_min -0.572
_refine_diff_density_rms 0.070
_refine_ls_extinction_method none
_refine_ls_goodness_of_fit_ref 0.777
_refine_ls_hydrogen_treatment mixed
_refine_ls_matrix_type full
_refine_ls_number_parameters 680
_refine_ls_number_reflns 15380
_refine_ls_number_restraints 0
_refine_ls_restrained_S_all 0.777
_refine_ls_R_factor_all 0.0879
_refine_ls_R_factor_gt 0.0367
_refine_ls_shift/su_max 0.002
_refine_ls_shift/su_mean 0.000
_refine_ls_structure_factor_coef Fsqd
_refine_ls_weighting_details 'calc w=1/[\s^2^(Fo^2^)+(0.0185P)^2^+0.0000P] where P=(Fo^2^+2Fc^2^)/3'
_refine_ls_weighting_scheme calc
_refine_ls_wR_factor_gt 0.0557
_refine_ls_wR_factor_ref 0.0614
_reflns_number_gt 8480
_reflns_number_total 15380
_reflns_threshold_expression >2sigma(I)
_cod_data_source_file ja062348lsi20060517_113830.cif
_cod_data_source_block 2a
_cod_database_code 4110671

loop_
_symmetry_equiv_pos_as_xyz
'x, y, z'
'-x+1/2, y+1/2, -z+1/2'
'-x, -y, -z'
'x-1/2, -y-1/2, z-1/2'

loop_
_atom_site_label
_atom_site_type_symbol
_atom_site_fract_x
_atom_site_fract_y
_atom_site_fract_z
_atom_site_U_iso_or_equiv
_atom_site_adp_type
_atom_site_occupancy
_atom_site_symmetry_multiplicity
_atom_site_calc_flag
_atom_site_refinement_flags
Y1 Y 0.75917(2) -0.005786(11) 0.233027(17) 0.02754(9) Uani 1 1 d .
Y2 Y 0.57443(2) 0.079340(11) 0.237022(16) 0.02283(8) Uani 1 1 d .
Y3 Y 0.79044(2) 0.107459(11) 0.168325(16) 0.02324(8) Uani 1 1 d .
Y4 Y 0.76665(2) 0.154339(12) 0.333103(16) 0.02659(8) Uani 1 1 d .
O1 O 0.66181(14) 0.05366(7) 0.15620(10) 0.0247(5) Uani 1 1 d .
O2 O 0.70097(17) 0.23290(8) 0.30996(12) 0.0432(6) Uani 1 1 d .
Si1 Si 0.71199(8) -0.10406(4) 0.37625(6) 0.0446(3) Uani 1 1 d .
Si2 Si 0.35813(7) 0.06486(4) 0.34271(5) 0.0377(3) Uani 1 1 d .
Si3 Si 1.05766(7) 0.12050(4) 0.11625(5) 0.0384(3) Uani 1 1 d .
Si4 Si 0.74217(8) 0.15794(4) 0.54300(5) 0.0399(3) Uani 1 1 d .
C1 C 0.6575(3) 0.00650(13) 0.1185(2) 0.0356(9) Uani 1 1 d .
C2 C 0.7722(2) -0.08996(11) 0.29956(17) 0.0286(8) Uani 1 1 d .
C3 C 0.7363(3) -0.09965(11) 0.22391(19) 0.0366(9) Uani 1 1 d .
C4 C 0.8165(3) -0.08974(12) 0.18928(19) 0.0403(10) Uani 1 1 d .
C5 C 0.9024(3) -0.07397(12) 0.2413(2) 0.0386(9) Uani 1 1 d .
C6 C 0.8774(3) -0.07450(11) 0.30854(18) 0.0321(8) Uani 1 1 d .
C7 C 0.6290(3) -0.11666(13) 0.18563(19) 0.0617(12) Uani 1 1 d .
H7A H 0.6199 -0.1125 0.1335 0.093 Uiso 1 1 calc R
H7B H 0.5769 -0.0976 0.2023 0.093 Uiso 1 1 calc R
H7C H 0.6211 -0.1509 0.1964 0.093 Uiso 1 1 calc R
C8 C 0.8127(3) -0.09674(14) 0.10945(18) 0.0752(14) Uani 1 1 d .
H8A H 0.8424 -0.0684 0.0910 0.113 Uiso 1 1 calc R
H8B H 0.7408 -0.1008 0.0829 0.113 Uiso 1 1 calc R
H8C H 0.8525 -0.1255 0.1031 0.113 Uiso 1 1 calc R
C9 C 1.0080(3) -0.06267(14) 0.2281(2) 0.0683(13) Uani 1 1 d .
H9A H 1.0407 -0.0371 0.2612 0.103 Uiso 1 1 calc R
H9B H 1.0005 -0.0518 0.1782 0.103 Uiso 1 1 calc R
H9C H 1.0511 -0.0918 0.2364 0.103 Uiso 1 1 calc R
C10 C 0.9535(2) -0.06335(12) 0.37938(18) 0.0509(11) Uani 1 1 d .
H10A H 0.9939 -0.0924 0.3967 0.076 Uiso 1 1 calc R
H10B H 0.9156 -0.0531 0.4152 0.076 Uiso 1 1 calc R
H10C H 1.0001 -0.0374 0.3719 0.076 Uiso 1 1 calc R
C11 C 0.7100(3) -0.05133(13) 0.43651(18) 0.0589(12) Uani 1 1 d .
H11A H 0.7800 -0.0453 0.4654 0.088 Uiso 1 1 calc R
H11B H 0.6638 -0.0582 0.4686 0.088 Uiso 1 1 calc R
H11C H 0.6851 -0.0227 0.4073 0.088 Uiso 1 1 calc R
C12 C 0.5759(3) -0.12491(16) 0.3460(2) 0.0970(17) Uani 1 1 d .
H12A H 0.5336 -0.0988 0.3195 0.146 Uiso 1 1 calc R
H12B H 0.5493 -0.1338 0.3881 0.146 Uiso 1 1 calc R
H12C H 0.5731 -0.1531 0.3144 0.146 Uiso 1 1 calc R
C13 C 0.7859(3) -0.15401(13) 0.43081(19) 0.0685(13) Uani 1 1 d .
H13A H 0.7833 -0.1829 0.4006 0.103 Uiso 1 1 calc R
H13B H 0.7553 -0.1613 0.4717 0.103 Uiso 1 1 calc R
H13C H 0.8581 -0.1441 0.4487 0.103 Uiso 1 1 calc R
C14 C 0.3847(2) 0.07900(12) 0.25273(16) 0.0251(8) Uani 1 1 d .
C15 C 0.3976(2) 0.12483(11) 0.22066(18) 0.0260(8) Uani 1 1 d .
C16 C 0.4085(2) 0.11683(12) 0.14979(17) 0.0292(8) Uani 1 1 d .
C17 C 0.4005(2) 0.06693(13) 0.13608(17) 0.0293(8) Uani 1 1 d .
C18 C 0.3867(2) 0.04337(12) 0.19845(17) 0.0262(8) Uani 1 1 d .
C19 C 0.3970(2) 0.17420(12) 0.25320(19) 0.0453(10) Uani 1 1 d .
H19A H 0.4350 0.1967 0.2292 0.068 Uiso 1 1 calc R
H19B H 0.4300 0.1728 0.3047 0.068 Uiso 1 1 calc R
H19C H 0.3255 0.1853 0.2469 0.068 Uiso 1 1 calc R
C20 C 0.4211(2) 0.15483(13) 0.09562(17) 0.0458(10) Uani 1 1 d .
H20A H 0.3545 0.1602 0.0616 0.069 Uiso 1 1 calc R
H20B H 0.4720 0.1439 0.0693 0.069 Uiso 1 1 calc R
H20C H 0.4448 0.1851 0.1208 0.069 Uiso 1 1 calc R
C21 C 0.3951(2) 0.04427(13) 0.06307(17) 0.0482(11) Uani 1 1 d .
H21A H 0.4035 0.0092 0.0685 0.072 Uiso 1 1 calc R
H21B H 0.4504 0.0574 0.0425 0.072 Uiso 1 1 calc R
H21C H 0.3280 0.0515 0.0309 0.072 Uiso 1 1 calc R
C22 C 0.3698(2) -0.01038(12) 0.20348(19) 0.0449(10) Uani 1 1 d .
H22A H 0.2958 -0.0175 0.1880 0.067 Uiso 1 1 calc R
H22B H 0.3955 -0.0210 0.2535 0.067 Uiso 1 1 calc R
H22C H 0.4071 -0.0275 0.1722 0.067 Uiso 1 1 calc R
C23 C 0.4671(3) 0.03062(15) 0.40047(18) 0.0645(13) Uani 1 1 d .
H23A H 0.4783 0.0006 0.3761 0.097 Uiso 1 1 calc R
H23B H 0.4504 0.0230 0.4467 0.097 Uiso 1 1 calc R
H23C H 0.5301 0.0503 0.4090 0.097 Uiso 1 1 calc R
C24 C 0.2387(2) 0.02749(13) 0.33221(19) 0.0541(11) Uani 1 1 d .
H24A H 0.1807 0.0443 0.3005 0.081 Uiso 1 1 calc R
H24B H 0.2234 0.0224 0.3796 0.081 Uiso 1 1 calc R
H24C H 0.2494 -0.0038 0.3110 0.081 Uiso 1 1 calc R
C25 C 0.3357(3) 0.12034(13) 0.39246(19) 0.0640(12) Uani 1 1 d .
H25A H 0.4006 0.1383 0.4076 0.096 Uiso 1 1 calc R
H25B H 0.3105 0.1112 0.4350 0.096 Uiso 1 1 calc R
H25C H 0.2841 0.1407 0.3609 0.096 Uiso 1 1 calc R
C26 C 0.9154(2) 0.12957(12) 0.08554(16) 0.0263(8) Uani 1 1 d .
C27 C 0.8385(2) 0.09843(12) 0.04227(16) 0.0278(8) Uani 1 1 d .
C28 C 0.7430(2) 0.12253(12) 0.02641(16) 0.0266(8) Uani 1 1 d .
C29 C 0.7577(2) 0.16900(11) 0.05790(16) 0.0262(8) Uani 1 1 d .
C30 C 0.8632(2) 0.17396(11) 0.09313(16) 0.0261(8) Uani 1 1 d .
C31 C 0.8576(2) 0.04952(12) 0.01325(18) 0.0424(10) Uani 1 1 d .
H31A H 0.7921 0.0361 -0.0143 0.064 Uiso 1 1 calc R
H31B H 0.8872 0.0279 0.0534 0.064 Uiso 1 1 calc R
H31C H 0.9059 0.0528 -0.0183 0.064 Uiso 1 1 calc R
C32 C 0.6434(2) 0.10451(12) -0.02162(16) 0.0390(9) Uani 1 1 d .
H32A H 0.6376 0.1164 -0.0708 0.059 Uiso 1 1 calc R
H32B H 0.5847 0.1164 -0.0034 0.059 Uiso 1 1 calc R
H32C H 0.6431 0.0691 -0.0218 0.059 Uiso 1 1 calc R
C33 C 0.6773(2) 0.20849(12) 0.04629(17) 0.0391(9) Uani 1 1 d .
H33A H 0.6957 0.2324 0.0851 0.059 Uiso 1 1 calc R
H33B H 0.6096 0.1945 0.0465 0.059 Uiso 1 1 calc R
H33C H 0.6743 0.2242 -0.0002 0.059 Uiso 1 1 calc R
C34 C 0.9121(2) 0.22018(11) 0.12761(17) 0.0368(9) Uani 1 1 d .
H34A H 0.8582 0.2445 0.1267 0.055 Uiso 1 1 calc R
H34B H 0.9615 0.2322 0.1008 0.055 Uiso 1 1 calc R
H34C H 0.9481 0.2138 0.1777 0.055 Uiso 1 1 calc R
C35 C 1.1041(3) 0.13766(15) 0.21264(19) 0.0710(14) Uani 1 1 d .
H35A H 1.0980 0.1727 0.2177 0.107 Uiso 1 1 calc R
H35B H 1.1766 0.1281 0.2296 0.107 Uiso 1 1 calc R
H35C H 1.0621 0.1212 0.2415 0.107 Uiso 1 1 calc R
C36 C 1.1258(3) 0.15968(16) 0.0626(2) 0.0811(15) Uani 1 1 d .
H36A H 1.1055 0.1504 0.0117 0.122 Uiso 1 1 calc R
H36B H 1.2006 0.1558 0.0802 0.122 Uiso 1 1 calc R
H36C H 1.1070 0.1935 0.0678 0.122 Uiso 1 1 calc R
C37 C 1.0996(3) 0.05738(14) 0.1083(2) 0.0787(15) Uani 1 1 d .
H37A H 1.0633 0.0360 0.1353 0.118 Uiso 1 1 calc R
H37B H 1.1743 0.0549 0.1281 0.118 Uiso 1 1 calc R
H37C H 1.0834 0.0478 0.0574 0.118 Uiso 1 1 calc R
C38 C 0.8219(2) 0.15329(12) 0.47438(15) 0.0283(8) Uani 1 1 d .
C39 C 0.8649(2) 0.11065(13) 0.45024(17) 0.0314(8) Uani 1 1 d .
C40 C 0.9422(2) 0.12388(13) 0.41476(17) 0.0333(9) Uani 1 1 d .
C41 C 0.9498(2) 0.17492(14) 0.41589(17) 0.0347(9) Uani 1 1 d .
C42 C 0.8776(2) 0.19280(12) 0.45264(17) 0.0324(9) Uani 1 1 d .
C43 C 0.8344(3) 0.05924(12) 0.45927(18) 0.0454(10) Uani 1 1 d .
H43A H 0.8594 0.0386 0.4251 0.068 Uiso 1 1 calc R
H43B H 0.7589 0.0570 0.4500 0.068 Uiso 1 1 calc R
H43C H 0.8649 0.0486 0.5086 0.068 Uiso 1 1 calc R
C44 C 1.0119(2) 0.08961(13) 0.38691(18) 0.0521(11) Uani 1 1 d .
H44A H 1.0483 0.0689 0.4264 0.078 Uiso 1 1 calc R
H44B H 1.0624 0.1081 0.3677 0.078 Uiso 1 1 calc R
H44C H 0.9705 0.0695 0.3486 0.078 Uiso 1 1 calc R
C45 C 1.0265(2) 0.20468(14) 0.38653(18) 0.0521(11) Uani 1 1 d .
H45A H 0.9963 0.2363 0.3711 0.078 Uiso 1 1 calc R
H45B H 1.0429 0.1879 0.3453 0.078 Uiso 1 1 calc R
H45C H 1.0898 0.2090 0.4242 0.078 Uiso 1 1 calc R
C46 C 0.8688(3) 0.24545(12) 0.47061(18) 0.0469(10) Uani 1 1 d .
H46A H 0.9275 0.2546 0.5097 0.070 Uiso 1 1 calc R
H46B H 0.8042 0.2508 0.4859 0.070 Uiso 1 1 calc R
H46C H 0.8689 0.2651 0.4279 0.070 Uiso 1 1 calc R
C47 C 0.8235(3) 0.18685(16) 0.62490(18) 0.0731(14) Uani 1 1 d .
H47A H 0.8885 0.1690 0.6402 0.110 Uiso 1 1 calc R
H47B H 0.7865 0.1865 0.6638 0.110 Uiso 1 1 calc R
H47C H 0.8384 0.2203 0.6139 0.110 Uiso 1 1 calc R
C48 C 0.6221(3) 0.19330(15) 0.5123(2) 0.0739(14) Uani 1 1 d .
H48A H 0.6394 0.2260 0.4994 0.111 Uiso 1 1 calc R
H48B H 0.5852 0.1950 0.5511 0.111 Uiso 1 1 calc R
H48C H 0.5782 0.1776 0.4701 0.111 Uiso 1 1 calc R
C49 C 0.7019(3) 0.09799(14) 0.5724(2) 0.0715(13) Uani 1 1 d .
H49A H 0.6571 0.0816 0.5311 0.107 Uiso 1 1 calc R
H49B H 0.6642 0.1027 0.6103 0.107 Uiso 1 1 calc R
H49C H 0.7634 0.0782 0.5910 0.107 Uiso 1 1 calc R
C50 C 0.7101(3) 0.26102(14) 0.2482(2) 0.0633(13) Uani 1 1 d .
H50A H 0.7333 0.2405 0.2124 0.076 Uiso 1 1 calc R
H50B H 0.7602 0.2877 0.2628 0.076 Uiso 1 1 calc R
C51 C 0.6044(3) 0.28047(15) 0.2176(2) 0.0625(13) Uani 1 1 d .
H51A H 0.6076 0.3109 0.1910 0.075 Uiso 1 1 calc R
H51B H 0.5617 0.2568 0.1847 0.075 Uiso 1 1 calc R
C52 C 0.5617(3) 0.28907(13) 0.2824(2) 0.0514(11) Uani 1 1 d .
H52A H 0.4872 0.2810 0.2720 0.062 Uiso 1 1 calc R
H52B H 0.5708 0.3233 0.2977 0.062 Uiso 1 1 calc R
C53 C 0.6224(3) 0.25629(14) 0.3401(2) 0.0544(11) Uani 1 1 d .
H53A H 0.6551 0.2752 0.3834 0.065 Uiso 1 1 calc R
H53B H 0.5763 0.2318 0.3540 0.065 Uiso 1 1 calc R
C54 C 0.3781(4) 0.2627(3) 0.4261(3) 0.175(4) Uani 1 1 d .
H54A H 0.3996 0.2348 0.4015 0.262 Uiso 1 1 calc R
H54B H 0.3404 0.2516 0.4616 0.262 Uiso 1 1 calc R
H54C H 0.4393 0.2810 0.4507 0.262 Uiso 1 1 calc R
C55 C 0.3181(4) 0.2906(2) 0.3789(2) 0.123(2) Uani 1 1 d G
C56 C 0.3396(3) 0.3397(2) 0.3781(2) 0.127(3) Uani 1 1 d G
H56 H 0.3979 0.3527 0.4112 0.152 Uiso 1 1 calc R
C57 C 0.2757(5) 0.36987(12) 0.3288(3) 0.128(3) Uani 1 1 d G
H57 H 0.2904 0.4035 0.3282 0.153 Uiso 1 1 calc R
C58 C 0.1904(4) 0.3509(2) 0.2803(2) 0.147(3) Uani 1 1 d G
H58 H 0.1467 0.3715 0.2466 0.176 Uiso 1 1 calc R
C59 C 0.1689(3) 0.3018(2) 0.2811(2) 0.157(4) Uani 1 1 d G
H59 H 0.1106 0.2888 0.2480 0.189 Uiso 1 1 calc R
C60 C 0.2328(4) 0.27162(13) 0.3304(3) 0.107(2) Uani 1 1 d G
H60 H 0.2181 0.2380 0.3309 0.129 Uiso 1 1 calc R
H1 H 0.585(2) -0.0041(10) 0.1033(15) 0.040(10) Uiso 1 1 d .
H2 H 0.682(2) 0.0108(11) 0.0737(17) 0.052(11) Uiso 1 1 d .
H3 H 0.6255(17) 0.0076(9) 0.2761(12) 0.024(7) Uiso 1 1 d .
H4 H 0.8841(15) 0.0426(8) 0.2032(11) 0.008(6) Uiso 1 1 d .
H5 H 0.6226(18) 0.1203(9) 0.3348(13) 0.038(8) Uiso 1 1 d .
H6 H 0.6725(17) 0.1426(9) 0.2203(12) 0.031(8) Uiso 1 1 d .
H7 H 0.8518(16) 0.1570(8) 0.2510(11) 0.015(7) Uiso 1 1 d .
H8 H 0.7587(17) 0.0788(9) 0.2821(12) 0.023(7) Uiso 1 1 d .

loop_
_atom_site_aniso_label
_atom_site_aniso_U_11
_atom_site_aniso_U_22
_atom_site_aniso_U_33
_atom_site_aniso_U_23
_atom_site_aniso_U_13
_atom_site_aniso_U_12
Y1 0.02951(19) 0.0238(2) 0.0286(2) 0.00233(15) 0.00531(15) 0.00500(15)
Y2 0.02011(17) 0.02347(19) 0.02379(18) -0.00161(15) 0.00280(13) 0.00049(14)
Y3 0.02421(18) 0.02250(19) 0.02303(18) -0.00075(15) 0.00552(14) 0.00062(15)
Y4 0.02636(19) 0.0275(2) 0.02469(19) -0.00671(16) 0.00336(14) -0.00138(15)
O1 0.0289(13) 0.0208(13) 0.0232(13) -0.0030(10) 0.0034(10) -0.0004(10)
O2 0.0534(17) 0.0319(16) 0.0441(16) 0.0000(13) 0.0111(13) 0.0062(13)
Si1 0.0575(8) 0.0314(7) 0.0502(7) 0.0071(6) 0.0229(6) 0.0022(6)
Si2 0.0358(6) 0.0435(7) 0.0357(6) 0.0081(5) 0.0120(5) 0.0042(5)
Si3 0.0254(6) 0.0481(8) 0.0430(7) -0.0002(5) 0.0108(5) 0.0050(5)
Si4 0.0407(6) 0.0480(7) 0.0325(6) -0.0058(5) 0.0116(5) -0.0047(5)
C1 0.040(3) 0.026(2) 0.039(3) -0.0070(18) 0.004(2) -0.0003(18)
C2 0.035(2) 0.017(2) 0.031(2) 0.0033(15) 0.0029(16) 0.0042(15)
C3 0.046(2) 0.017(2) 0.040(2) 0.0014(17) -0.004(2) 0.0056(17)
C4 0.065(3) 0.023(2) 0.033(2) 0.0009(17) 0.011(2) 0.0179(19)
C5 0.039(2) 0.026(2) 0.055(3) 0.0085(19) 0.019(2) 0.0163(18)
C6 0.039(2) 0.020(2) 0.034(2) 0.0039(17) 0.0012(17) 0.0065(16)
C7 0.069(3) 0.036(3) 0.063(3) -0.004(2) -0.019(2) -0.005(2)
C8 0.137(4) 0.054(3) 0.035(3) 0.003(2) 0.022(3) 0.042(3)
C9 0.061(3) 0.059(3) 0.095(4) 0.021(3) 0.039(3) 0.021(2)
C10 0.044(3) 0.042(3) 0.058(3) -0.002(2) -0.005(2) 0.0062(19)
C11 0.091(3) 0.041(3) 0.054(3) 0.012(2) 0.037(2) 0.015(2)
C12 0.076(4) 0.097(5) 0.128(5) -0.003(3) 0.046(3) -0.030(3)
C13 0.119(4) 0.040(3) 0.058(3) 0.017(2) 0.043(3) 0.019(3)
C14 0.0196(17) 0.029(2) 0.0269(19) 0.0004(17) 0.0049(14) 0.0006(15)
C15 0.0169(18) 0.020(2) 0.040(2) 0.0005(16) 0.0046(16) 0.0013(14)
C16 0.0153(18) 0.037(2) 0.033(2) 0.0137(18) 0.0010(15) 0.0019(15)
C17 0.0193(19) 0.041(2) 0.024(2) 0.0021(17) -0.0008(15) -0.0040(16)
C18 0.0174(18) 0.025(2) 0.034(2) 0.0035(17) 0.0019(15) -0.0003(14)
C19 0.042(2) 0.028(2) 0.069(3) 0.001(2) 0.021(2) 0.0009(17)
C20 0.035(2) 0.051(3) 0.049(2) 0.022(2) 0.0062(18) 0.0015(19)
C21 0.041(2) 0.065(3) 0.035(2) -0.006(2) 0.0009(18) -0.004(2)
C22 0.041(2) 0.035(2) 0.058(3) -0.001(2) 0.0096(19) -0.0061(18)
C23 0.054(3) 0.093(4) 0.047(3) 0.028(2) 0.013(2) 0.018(2)
C24 0.049(3) 0.052(3) 0.069(3) 0.016(2) 0.030(2) 0.001(2)
C25 0.096(3) 0.057(3) 0.049(3) 0.003(2) 0.036(2) 0.000(2)
C26 0.026(2) 0.029(2) 0.027(2) -0.0002(16) 0.0119(16) 0.0015(16)
C27 0.035(2) 0.030(2) 0.0219(19) -0.0027(16) 0.0140(16) -0.0030(16)
C28 0.029(2) 0.031(2) 0.0195(19) 0.0022(16) 0.0050(16) -0.0048(16)
C29 0.027(2) 0.026(2) 0.0259(19) 0.0065(16) 0.0074(15) 0.0009(15)
C30 0.028(2) 0.026(2) 0.027(2) 0.0022(15) 0.0111(16) -0.0041(15)
C31 0.048(2) 0.042(3) 0.043(2) -0.0131(19) 0.0212(19) -0.0039(19)
C32 0.037(2) 0.043(3) 0.034(2) 0.0000(18) 0.0023(17) -0.0066(18)
C33 0.036(2) 0.035(2) 0.046(2) 0.0124(18) 0.0073(18) 0.0062(17)
C34 0.035(2) 0.033(2) 0.043(2) 0.0003(18) 0.0081(17) -0.0029(17)
C35 0.040(3) 0.108(4) 0.059(3) -0.006(3) -0.001(2) 0.017(2)
C36 0.045(3) 0.116(4) 0.092(4) 0.032(3) 0.034(3) 0.004(3)
C37 0.045(3) 0.072(4) 0.113(4) -0.011(3) 0.006(3) 0.023(2)
C38 0.0272(19) 0.032(2) 0.0233(19) -0.0064(17) 0.0010(15) -0.0061(16)
C39 0.031(2) 0.033(2) 0.025(2) -0.0050(17) -0.0026(16) -0.0025(17)
C40 0.024(2) 0.046(3) 0.026(2) -0.0091(18) -0.0017(16) 0.0021(17)
C41 0.026(2) 0.053(3) 0.022(2) -0.0082(18) -0.0002(16) -0.0125(18)
C42 0.033(2) 0.033(2) 0.030(2) -0.0141(17) 0.0038(17) -0.0071(17)
C43 0.050(3) 0.041(3) 0.039(2) 0.0009(19) -0.0015(19) 0.0090(19)
C44 0.038(2) 0.067(3) 0.048(3) -0.012(2) 0.0026(19) 0.012(2)
C45 0.038(2) 0.073(3) 0.046(3) -0.018(2) 0.0107(19) -0.023(2)
C46 0.054(3) 0.044(3) 0.043(3) -0.016(2) 0.011(2) -0.014(2)
C47 0.076(3) 0.107(4) 0.041(3) -0.028(3) 0.024(2) -0.030(3)
C48 0.064(3) 0.093(4) 0.077(3) 0.011(3) 0.042(3) 0.016(3)
C49 0.085(3) 0.068(4) 0.074(3) 0.003(3) 0.043(3) -0.010(3)
C50 0.064(3) 0.045(3) 0.090(4) 0.016(3) 0.034(3) -0.003(2)
C51 0.056(3) 0.070(3) 0.064(3) 0.031(3) 0.019(2) 0.011(2)
C52 0.053(3) 0.030(3) 0.069(3) -0.004(2) 0.010(2) 0.0007(19)
C53 0.064(3) 0.048(3) 0.051(3) -0.005(2) 0.016(2) 0.013(2)
C54 0.149(6) 0.307(10) 0.073(4) 0.021(5) 0.035(4) 0.159(6)
C55 0.121(7) 0.167(9) 0.109(6) 0.004(6) 0.082(5) 0.041(5)
C56 0.216(7) 0.036(4) 0.185(7) -0.013(4) 0.162(6) 0.009(4)
C57 0.168(7) 0.097(6) 0.153(7) -0.001(5) 0.109(6) 0.001(6)
C58 0.175(8) 0.175(10) 0.109(6) 0.006(6) 0.070(6) 0.061(6)
C59 0.254(9) 0.068(5) 0.213(9) 0.008(5) 0.182(8) -0.003(6)
C60 0.122(6) 0.103(5) 0.124(6) -0.021(5) 0.082(4) -0.021(5)

loop_
_atom_type_symbol
_atom_type_description
_atom_type_scat_dispersion_real
_atom_type_scat_dispersion_imag
_atom_type_scat_source
C C 0.0033 0.0016 'International Tables Vol C Tables 4.2.6.8 and 6.1.1.4'
H H 0.0000 0.0000 'International Tables Vol C Tables 4.2.6.8 and 6.1.1.4'
O O 0.0106 0.0060 'International Tables Vol C Tables 4.2.6.8 and 6.1.1.4'
Si Si 0.0817 0.0704 'International Tables Vol C Tables 4.2.6.8 and 6.1.1.4'
Y Y -2.7962 3.5667 'International Tables Vol C Tables 4.2.6.8 and 6.1.1.4'

loop_
_geom_angle_atom_site_label_1
_geom_angle_atom_site_label_2
_geom_angle_atom_site_label_3
_geom_angle
C1 Y1 O1 36.88(9)
C1 Y1 C3 92.86(12)
O1 Y1 C3 127.44(9)
C1 Y1 C2 122.87(11)
O1 Y1 C2 150.81(8)
C3 Y1 C2 31.70(9)
C1 Y1 C4 88.86(12)
O1 Y1 C4 124.79(9)
C3 Y1 C4 30.99(10)
C2 Y1 C4 51.90(10)
C1 Y1 C5 114.54(12)
O1 Y1 C5 143.92(9)
C3 Y1 C5 50.96(11)
C2 Y1 C5 51.57(10)
C4 Y1 C5 30.59(10)
C1 Y1 C6 139.27(11)
O1 Y1 C6 174.31(9)
C3 Y1 C6 51.16(10)
C2 Y1 C6 31.36(9)
C4 Y1 C6 50.62(10)
C5 Y1 C6 30.39(9)
C1 Y1 Y2 69.67(9)
O1 Y1 Y2 40.93(5)
C3 Y1 Y2 127.81(8)
C2 Y1 Y2 124.46(7)
C4 Y1 Y2 151.09(9)
C5 Y1 Y2 175.15(8)
C6 Y1 Y2 144.76(8)
C1 Y1 Y3 67.61(9)
O1 Y1 Y3 40.52(5)
C3 Y1 Y3 154.90(8)
C2 Y1 Y3 168.50(7)
C4 Y1 Y3 128.55(8)
C5 Y1 Y3 121.68(8)
C6 Y1 Y3 137.78(7)
Y2 Y1 Y3 61.658(9)
O1 Y2 C14 138.09(8)
O1 Y2 C15 131.43(9)
C14 Y2 C15 31.86(9)
O1 Y2 C18 107.24(9)
C14 Y2 C18 31.77(9)
C15 Y2 C18 51.77(9)
O1 Y2 C16 100.46(9)
C14 Y2 C16 52.09(9)
C15 Y2 C16 31.00(9)
C18 Y2 C16 51.19(10)
O1 Y2 C17 87.97(8)
C14 Y2 C17 51.80(9)
C15 Y2 C17 51.05(10)
C18 Y2 C17 30.74(9)
C16 Y2 C17 30.65(9)
O1 Y2 Y1 43.85(5)
C14 Y2 Y1 136.01(7)
C15 Y2 Y1 163.36(7)
C18 Y2 Y1 111.94(7)
C16 Y2 Y1 139.04(8)
C17 Y2 Y1 113.79(7)
O1 Y2 Y4 96.69(5)
C14 Y2 Y4 123.77(7)
C15 Y2 Y4 107.86(7)
C18 Y2 Y4 155.54(7)
C16 Y2 Y4 120.16(8)
C17 Y2 Y4 150.26(8)
Y1 Y2 Y4 88.770(11)
O1 Y2 Y3 38.48(5)
C14 Y2 Y3 160.16(7)
C15 Y2 Y3 129.66(7)
C18 Y2 Y3 141.80(7)
C16 Y2 Y3 108.32(7)
C17 Y2 Y3 114.07(7)
Y1 Y2 Y3 59.328(9)
Y4 Y2 Y3 59.819(9)
O1 Y3 C26 132.09(9)
O1 Y3 C27 100.55(8)
C26 Y3 C27 31.88(9)
O1 Y3 C30 140.53(8)
C26 Y3 C30 31.62(9)
C27 Y3 C30 51.49(10)
O1 Y3 C29 111.22(8)
C26 Y3 C29 52.01(9)
C27 Y3 C29 50.99(10)
C30 Y3 C29 30.90(8)
O1 Y3 C28 90.19(8)
C26 Y3 C28 52.06(9)
C27 Y3 C28 30.70(9)
C30 Y3 C28 51.13(9)
C29 Y3 C28 30.77(9)
O1 Y3 Y1 43.61(5)
C26 Y3 Y1 125.30(7)
C27 Y3 Y1 108.43(7)
C30 Y3 Y1 156.86(7)
C29 Y3 Y1 149.02(7)
C28 Y3 Y1 119.23(7)
O1 Y3 Y4 96.57(5)
C26 Y3 Y4 131.32(7)
C27 Y3 Y4 161.72(7)
C30 Y3 Y4 110.48(7)
C29 Y3 Y4 116.25(7)
C28 Y3 Y4 143.93(7)
Y1 Y3 Y4 88.420(10)
O1 Y3 Y2 38.66(5)
C26 Y3 Y2 165.11(7)
C27 Y3 Y2 135.28(7)
C30 Y3 Y2 142.08(7)
C29 Y3 Y2 115.98(7)
C28 Y3 Y2 113.04(7)
Y1 Y3 Y2 59.014(9)
Y4 Y3 Y2 59.526(8)
O2 Y4 C39 132.96(9)
O2 Y4 C38 101.96(9)
C39 Y4 C38 31.79(9)
O2 Y4 C40 130.53(10)
C39 Y4 C40 31.08(9)
C38 Y4 C40 52.28(10)
O2 Y4 C42 84.14(9)
C39 Y4 C42 51.53(10)
C38 Y4 C42 31.66(9)
C40 Y4 C42 51.27(10)
O2 Y4 C41 99.45(10)
C39 Y4 C41 51.54(10)
C38 Y4 C41 52.24(9)
C40 Y4 C41 31.19(10)
C42 Y4 C41 30.84(9)
O2 Y4 Y2 104.98(6)
C39 Y4 Y2 109.67(7)
C38 Y4 Y2 122.21(7)
C40 Y4 Y2 124.48(8)
C42 Y4 Y2 153.51(7)
C41 Y4 Y2 155.52(8)
O2 Y4 Y3 106.46(6)
C39 Y4 Y3 117.87(8)
C38 Y4 Y3 149.34(7)
C40 Y4 Y3 99.29(7)
C42 Y4 Y3 141.38(7)
C41 Y4 Y3 110.87(7)
Y2 Y4 Y3 60.655(9)
C1 O1 Y3 125.33(19)
C1 O1 Y2 129.84(19)
Y3 O1 Y2 102.86(8)
C1 O1 Y1 69.15(16)
Y3 O1 Y1 95.88(7)
Y2 O1 Y1 95.22(7)
C50 O2 C53 106.6(3)
C50 O2 Y4 123.8(2)
C53 O2 Y4 127.4(2)
C12 Si1 C11 106.44(18)
C12 Si1 C2 112.69(18)
C11 Si1 C2 112.95(15)
C12 Si1 C13 107.0(2)
C11 Si1 C13 108.53(17)
C2 Si1 C13 108.98(15)
C23 Si2 C25 108.21(18)
C23 Si2 C24 107.93(17)
C25 Si2 C24 106.18(16)
C23 Si2 C14 111.24(14)
C25 Si2 C14 112.34(16)
C24 Si2 C14 110.71(15)
C37 Si3 C35 106.51(19)
C37 Si3 C36 108.13(19)
C35 Si3 C36 107.51(19)
C37 Si3 C26 113.88(16)
C35 Si3 C26 110.91(15)
C36 Si3 C26 109.65(16)
C48 Si4 C47 109.3(2)
C48 Si4 C49 106.19(18)
C47 Si4 C49 106.37(18)
C48 Si4 C38 113.78(16)
C47 Si4 C38 107.60(15)
C49 Si4 C38 113.35(17)
O1 C1 Y1 73.98(16)
C6 C2 C3 105.3(3)
C6 C2 Si1 123.6(2)
C3 C2 Si1 130.2(3)
C6 C2 Y1 75.40(18)
C3 C2 Y1 73.30(18)
Si1 C2 Y1 124.70(15)
C4 C3 C2 108.9(3)
C4 C3 C7 124.4(3)
C2 C3 C7 126.7(3)
C4 C3 Y1 75.43(19)
C2 C3 Y1 75.01(18)
C7 C3 Y1 114.9(2)
C5 C4 C3 108.2(3)
C5 C4 C8 125.5(4)
C3 C4 C8 126.2(4)
C5 C4 Y1 75.50(19)
C3 C4 Y1 73.59(19)
C8 C4 Y1 118.8(2)
C6 C5 C4 108.6(3)
C6 C5 C9 125.5(3)
C4 C5 C9 125.7(4)
C6 C5 Y1 75.08(18)
C4 C5 Y1 73.91(19)
C9 C5 Y1 121.5(2)
C5 C6 C2 109.0(3)
C5 C6 C10 124.2(3)
C2 C6 C10 126.7(3)
C5 C6 Y1 74.53(18)
C2 C6 Y1 73.23(17)
C10 C6 Y1 121.5(2)
C18 C14 C15 106.1(3)
C18 C14 Si2 123.8(3)
C15 C14 Si2 129.9(2)
C18 C14 Y2 74.90(16)
C15 C14 Y2 74.55(16)
Si2 C14 Y2 119.89(13)
C16 C15 C14 108.5(3)
C16 C15 C19 123.4(3)
C14 C15 C19 128.0(3)
C16 C15 Y2 75.56(17)
C14 C15 Y2 73.59(16)
C19 C15 Y2 118.6(2)
C17 C16 C15 108.2(3)
C17 C16 C20 125.0(3)
C15 C16 C20 126.7(3)
C17 C16 Y2 75.40(17)
C15 C16 Y2 73.44(17)
C20 C16 Y2 119.60(19)
C18 C17 C16 108.5(3)
C18 C17 C21 126.7(3)
C16 C17 C21 124.3(3)
C18 C17 Y2 73.15(17)
C16 C17 Y2 73.96(17)
C21 C17 Y2 124.4(2)
C17 C18 C14 108.6(3)
C17 C18 C22 124.1(3)
C14 C18 C22 127.1(3)
C17 C18 Y2 76.11(17)
C14 C18 Y2 73.33(16)
C22 C18 Y2 120.1(2)
C30 C26 C27 105.9(3)
C30 C26 Si3 124.3(2)
C27 C26 Si3 129.3(3)
C30 C26 Y3 75.50(16)
C27 C26 Y3 74.88(17)
Si3 C26 Y3 121.30(14)
C28 C27 C26 109.0(3)
C28 C27 C31 124.7(3)
C26 C27 C31 126.1(3)
C28 C27 Y3 75.75(17)
C26 C27 Y3 73.24(16)
C31 C27 Y3 121.1(2)
C27 C28 C29 108.2(3)
C27 C28 C32 126.6(3)
C29 C28 C32 125.0(3)
C27 C28 Y3 73.55(17)
C29 C28 Y3 74.59(17)
C32 C28 Y3 122.2(2)
C28 C29 C30 108.3(3)
C28 C29 C33 125.0(3)
C30 C29 C33 126.2(3)
C28 C29 Y3 74.64(17)
C30 C29 Y3 73.98(17)
C33 C29 Y3 124.1(2)
C29 C30 C26 108.6(3)
C29 C30 C34 124.5(3)
C26 C30 C34 126.7(3)
C29 C30 Y3 75.12(17)
C26 C30 Y3 72.87(17)
C34 C30 Y3 121.7(2)
C39 C38 C42 105.3(3)
C39 C38 Si4 127.9(3)
C42 C38 Si4 124.3(3)
C39 C38 Y4 73.59(17)
C42 C38 Y4 74.69(17)
Si4 C38 Y4 130.38(14)
C40 C39 C38 109.3(3)
C40 C39 C43 123.4(3)
C38 C39 C43 127.3(3)
C40 C39 Y4 75.19(19)
C38 C39 Y4 74.63(18)
C43 C39 Y4 116.3(2)
C39 C40 C41 108.1(3)
C39 C40 C44 125.8(3)
C41 C40 C44 125.9(3)
C39 C40 Y4 73.73(18)
C41 C40 Y4 74.90(18)
C44 C40 Y4 121.9(2)
C42 C41 C40 107.8(3)
C42 C41 C45 126.1(3)
C40 C41 C45 126.1(3)
C42 C41 Y4 74.42(18)
C40 C41 Y4 73.91(18)
C45 C41 Y4 120.2(2)
C41 C42 C38 109.5(3)
C41 C42 C46 123.5(3)
C38 C42 C46 126.8(3)
C41 C42 Y4 74.74(18)
C38 C42 Y4 73.65(17)
C46 C42 Y4 122.0(2)
O2 C50 C51 105.3(3)
C52 C51 C50 103.8(3)
C51 C52 C53 105.4(3)
O2 C53 C52 107.0(3)
C54 C55 C56 119.3(6)
C54 C55 C60 120.7(6)
C56 C55 C60 120.0
C57 C56 C55 120.0
C56 C57 C58 120.0
C59 C58 C57 120.0
C60 C59 C58 120.0
C59 C60 C55 120.0

loop_
_geom_bond_atom_site_label_1
_geom_bond_atom_site_label_2
_geom_bond_distance
Y1 C1 2.311(4)
Y1 O1 2.3769(19)
Y1 C3 2.616(3)
Y1 C2 2.639(3)
Y1 C4 2.640(3)
Y1 C5 2.660(3)
Y1 C6 2.667(3)
Y1 Y2 3.4170(4)
Y1 Y3 3.4282(5)
Y2 O1 2.2480(19)
Y2 C14 2.609(3)
Y2 C15 2.621(3)
Y2 C18 2.629(3)
Y2 C16 2.649(3)
Y2 C17 2.667(3)
Y2 Y4 3.4685(4)
Y2 Y3 3.5080(4)
Y3 O1 2.2390(19)
Y3 C26 2.615(3)
Y3 C27 2.636(3)
Y3 C30 2.649(3)
Y3 C29 2.664(3)
Y3 C28 2.664(3)
Y3 Y4 3.4789(4)
Y4 O2 2.346(2)
Y4 C39 2.608(3)
Y4 C38 2.622(3)
Y4 C40 2.627(3)
Y4 C42 2.636(3)
Y4 C41 2.640(3)
O1 C1 1.484(4)
O2 C50 1.439(4)
O2 C53 1.455(4)
Si1 C12 1.859(4)
Si1 C11 1.861(3)
Si1 C2 1.863(3)
Si1 C13 1.867(3)
Si2 C23 1.863(3)
Si2 C25 1.864(4)
Si2 C24 1.866(3)
Si2 C14 1.870(3)
Si3 C37 1.851(4)
Si3 C35 1.859(3)
Si3 C36 1.862(4)
Si3 C26 1.863(3)
Si4 C48 1.848(4)
Si4 C47 1.862(3)
Si4 C49 1.868(4)
Si4 C38 1.869(3)
C2 C6 1.434(4)
C2 C3 1.435(4)
C3 C4 1.404(4)
C3 C7 1.519(4)
C4 C5 1.398(4)
C4 C8 1.523(4)
C5 C6 1.396(4)
C5 C9 1.515(4)
C6 C10 1.520(4)
C14 C18 1.434(4)
C14 C15 1.435(4)
C15 C16 1.409(4)
C15 C19 1.501(4)
C16 C17 1.405(4)
C16 C20 1.510(4)
C17 C18 1.404(4)
C17 C21 1.513(4)
C18 C22 1.511(4)
C26 C30 1.435(4)
C26 C27 1.442(4)
C27 C28 1.403(4)
C27 C31 1.506(4)
C28 C29 1.413(4)
C28 C32 1.510(4)
C29 C30 1.416(4)
C29 C33 1.509(4)
C30 C34 1.514(4)
C38 C39 1.432(4)
C38 C42 1.434(4)
C39 C40 1.403(4)
C39 C43 1.500(4)
C40 C41 1.416(4)
C40 C44 1.507(4)
C41 C42 1.402(4)
C41 C45 1.515(4)
C42 C46 1.507(4)
C50 C51 1.493(4)
C51 C52 1.491(4)
C52 C53 1.507(4)
C54 C55 1.307(5)
C55 C56 1.3900
C55 C60 1.3900
C56 C57 1.3900
C57 C58 1.3900
C58 C59 1.3900
C59 C60 1.3900
